data_4312364
loop_
_publ_author_name
'Ekaterina V. Bakhmutova'
'Xiang Ouyang'
'Dmitri G. Medvedev'
'Abraham Clearfield'

_publ_contact_author_address
;
   Department of Chemistry
   Texas A&M University,
   College Station, TX77842-3012
;
_publ_contact_author_email clearfield@mail.chem.tamu.edu
_publ_contact_author_fax 979-845-2370
_publ_contact_author_name 'A. Clearfield'
_publ_contact_author_phone 979-845-2936
_publ_section_title
;
 Cobalt Phosphonates: An Unusual Polymeric Cobalt Phosphonate Containing a
 Clathrated Phosphonate Anion and a Layered Bisphosphonate
;
_journal_name_full 'Inorganic Chemistry'
_journal_page_first 7046
_journal_page_last 7051
_journal_paper_doi 10.1021/ic0301425
_journal_volume 42
_journal_year 2003
_chemical_formula_sum 'C16 H50 Co O18 P4'
_chemical_formula_weight 713.37
_space_group_IT_number 2
_symmetry_cell_setting triclinic
_symmetry_space_group_name_Hall '-P 1'
_symmetry_space_group_name_H-M 'P -1'
_atom_sites_solution_hydrogens geom
_atom_sites_solution_primary direct
_atom_sites_solution_secondary difmap
_audit_creation_method SHELXL-97
_cell_angle_alpha 87.694(2)
_cell_angle_beta 80.859(2)
_cell_angle_gamma 76.005(2)
_cell_formula_units_Z 1
_cell_length_a 5.5415(8)
_cell_length_b 8.6382(13)
_cell_length_c 16.794(2)
_cell_measurement_reflns_used 7101
_cell_measurement_temperature 110(2)
_cell_measurement_theta_max 28.65
_cell_measurement_theta_min 2.43
_cell_volume 770.13(19)
_computing_cell_refinement 'Bruker SMART'
_computing_data_collection 'Bruker SMART'
_computing_data_reduction 'Bruker SAINT'
_computing_molecular_graphics 'Bruker SHELXTL'
_computing_publication_material 'Bruker SHELXTL'
_computing_structure_refinement 'SHELXL-97 (Sheldrick, 1997)'
_computing_structure_solution 'SHELXS-97 (Sheldrick, 1990)'
_diffrn_ambient_temperature 110(2)
_diffrn_measured_fraction_theta_full 0.878
_diffrn_measured_fraction_theta_max 0.878
_diffrn_measurement_device_type 'CCD area detector'
_diffrn_measurement_method 'phi and omega scans'
_diffrn_radiation_monochromator graphite
_diffrn_radiation_source 'fine-focus sealed tube'
_diffrn_radiation_type MoK\a
_diffrn_radiation_wavelength 0.71073
_diffrn_reflns_av_R_equivalents 0.0153
_diffrn_reflns_av_sigmaI/netI 0.0165
_diffrn_reflns_limit_h_max 7
_diffrn_reflns_limit_h_min -7
_diffrn_reflns_limit_k_max 11
_diffrn_reflns_limit_k_min -11
_diffrn_reflns_limit_l_max 22
_diffrn_reflns_limit_l_min -22
_diffrn_reflns_number 8725
_diffrn_reflns_theta_full 28.65
_diffrn_reflns_theta_max 28.65
_diffrn_reflns_theta_min 2.43
_exptl_absorpt_coefficient_mu 0.838
_exptl_absorpt_correction_T_max 0.86
_exptl_absorpt_correction_T_min 0.72
_exptl_absorpt_correction_type multi-scan
_exptl_absorpt_process_details SADABS
_exptl_crystal_colour pink
_exptl_crystal_density_diffrn 1.538
_exptl_crystal_density_method 'not measured'
_exptl_crystal_description prism
_exptl_crystal_F_000 377
_exptl_crystal_size_max 0.42
_exptl_crystal_size_mid 0.40
_exptl_crystal_size_min 0.18
_refine_diff_density_max 1.020
_refine_diff_density_min -0.470
_refine_diff_density_rms 0.080
_refine_ls_extinction_method none
_refine_ls_goodness_of_fit_ref 1.123
_refine_ls_hydrogen_treatment mixed
_refine_ls_matrix_type full
_refine_ls_number_parameters 180
_refine_ls_number_reflns 3485
_refine_ls_number_restraints 0
_refine_ls_restrained_S_all 1.123
_refine_ls_R_factor_all 0.0365
_refine_ls_R_factor_gt 0.0356
_refine_ls_shift/su_max 0.001
_refine_ls_shift/su_mean 0.000
_refine_ls_structure_factor_coef Fsqd
_refine_ls_weighting_details 'calc w=1/[\s^2^(Fo^2^)+(0.0512P)^2^+0.6106P] where P=(Fo^2^+2Fc^2^)/3'
_refine_ls_weighting_scheme calc
_refine_ls_wR_factor_gt 0.0929
_refine_ls_wR_factor_ref 0.0937
_reflns_number_gt 3345
_reflns_number_total 3485
_reflns_threshold_expression >2sigma(I)
_cod_data_source_file ic0301425.cif
_cod_data_source_block sol2
_cod_depositor_comments
;
The following automatic conversions were performed:

'_symmetry_cell_setting' value 'Triclinic' changed to 'triclinic'
according to the built-in table from CIF Core dictionary named
'cif_core.dic' version 2.4.1 from
2010-06-29.

'_exptl_absorpt_correction_type' value 'Multi-Scan'
changed to 'multi-scan' according to the built-in table from CIF Core
dictionary named 'cif_core.dic' version 2.4.1 from 2010-06-29.

Automatic conversion script
Id: cif_fix_values 1646 2011-03-28 12:23:43Z adriana 
;
_cod_original_cell_volume 770.11(19)
_cod_database_code 4312364

loop_
_symmetry_equiv_pos_as_xyz
'x, y, z'
'-x, -y, -z'

loop_
_atom_site_label
_atom_site_type_symbol
_atom_site_fract_x
_atom_site_fract_y
_atom_site_fract_z
_atom_site_U_iso_or_equiv
_atom_site_adp_type
_atom_site_occupancy
_atom_site_symmetry_multiplicity
_atom_site_calc_flag
_atom_site_refinement_flags
_atom_site_disorder_assembly
_atom_site_disorder_group
Co1 Co 0.5000 0.5000 0.5000 0.01290(10) Uani 1 2 d S . .
P1 P -0.06392(8) -0.04996(5) 0.33092(3) 0.01490(11) Uani 1 1 d . . .
P2 P 0.44893(8) 0.46755(5) 0.30465(2) 0.01397(11) Uani 1 1 d . . .
O2 O -0.0935(2) 0.12263(14) 0.35647(7) 0.0165(2) Uani 1 1 d . . .
O1 O 0.1622(2) -0.16454(14) 0.35607(7) 0.0184(3) Uani 1 1 d . . .
O4 O 0.5306(2) 0.62662(14) 0.28206(7) 0.0175(2) Uani 1 1 d . . .
H4 H 0.4208 0.7034 0.3046 0.026 Uiso 1 1 calc R . .
O2W O 0.7033(2) 0.27002(14) 0.50209(7) 0.0195(3) Uani 1 1 d . . .
H2WA H 0.7641 0.2254 0.5422 0.029 Uiso 1 1 d R . .
H2WB H 0.7788 0.2164 0.4610 0.029 Uiso 1 1 d R . .
O6 O 0.6790(2) 0.33455(15) 0.26947(8) 0.0196(3) Uani 1 1 d . . .
H6 H 0.7291 0.2735 0.3068 0.029 Uiso 1 1 calc R . .
O3W O 0.8092(2) 0.57407(15) 0.43343(8) 0.0197(3) Uani 1 1 d . . .
H3WA H 0.9651 0.5370 0.4213 0.030 Uiso 1 1 d R . .
H3WB H 0.7833 0.6648 0.4118 0.030 Uiso 1 1 d R . .
O3 O -0.3050(2) -0.10895(15) 0.36776(8) 0.0220(3) Uani 1 1 d . . .
H3 H -0.4188 -0.0309 0.3872 0.033 Uiso 1 1 calc R . .
O5 O 0.3624(2) 0.45127(14) 0.39405(7) 0.0158(2) Uani 1 1 d . . .
O1W O 0.3234(3) 0.11287(17) 0.43026(9) 0.0266(3) Uani 1 1 d . . .
H1WB H 0.2013 0.1330 0.4045 0.040 Uiso 1 1 d R . .
H1WA H 0.3360 0.2080 0.4272 0.040 Uiso 1 1 d R . .
C5 C 0.1114(4) 0.4984(2) 0.02189(11) 0.0236(4) Uani 1 1 d . . .
H5A H 0.1662 0.5990 0.0104 0.028 Uiso 1 1 calc R . .
H5B H 0.2534 0.4094 0.0004 0.028 Uiso 1 1 calc R . .
C8 C 0.2031(3) 0.4599(2) 0.24885(10) 0.0180(3) Uani 1 1 d . . .
H8B H 0.1564 0.3567 0.2599 0.022 Uiso 1 1 calc R . .
H8A H 0.0534 0.5456 0.2684 0.022 Uiso 1 1 calc R . .
C6 C 0.0505(4) 0.4785(2) 0.11317(11) 0.0227(4) Uani 1 1 d . . .
H6B H -0.0935 0.5664 0.1345 0.027 Uiso 1 1 calc R . .
H6A H -0.0014 0.3770 0.1246 0.027 Uiso 1 1 calc R . .
C4 C 0.4850(4) 0.0013(3) 0.04614(11) 0.0293(4) Uani 1 1 d . . .
H4B H 0.6205 -0.0836 0.0641 0.035 Uiso 1 1 calc R . .
H4A H 0.5057 0.1049 0.0634 0.035 Uiso 1 1 calc R . .
C2 C 0.2052(4) -0.0197(2) 0.17944(11) 0.0244(4) Uani 1 1 d . . .
H2B H 0.2144 0.0870 0.1963 0.029 Uiso 1 1 calc R . .
H2A H 0.3490 -0.0989 0.1967 0.029 Uiso 1 1 calc R . .
C1 C -0.0410(4) -0.0559(2) 0.22292(11) 0.0207(3) Uani 1 1 d . . .
H1B H -0.0504 -0.1629 0.2067 0.025 Uiso 1 1 calc R . .
H1A H -0.1855 0.0231 0.2060 0.025 Uiso 1 1 calc R . .
C3 C 0.2312(4) -0.0231(2) 0.08753(11) 0.0267(4) Uani 1 1 d . . .
H3B H 0.2104 -0.1270 0.0707 0.032 Uiso 1 1 calc R . .
H3A H 0.0953 0.0616 0.0697 0.032 Uiso 1 1 calc R . .
C7 C 0.2714(3) 0.4783(2) 0.15723(10) 0.0210(4) Uani 1 1 d . . .
H7B H 0.3246 0.5794 0.1457 0.025 Uiso 1 1 calc R . .
H7A H 0.4151 0.3895 0.1367 0.025 Uiso 1 1 calc R . .

loop_
_atom_site_aniso_label
_atom_site_aniso_U_11
_atom_site_aniso_U_22
_atom_site_aniso_U_33
_atom_site_aniso_U_23
_atom_site_aniso_U_13
_atom_site_aniso_U_12
Co1 0.01430(17) 0.01187(16) 0.01274(16) 0.00019(11) -0.00325(11) -0.00278(11)
P1 0.0169(2) 0.0123(2) 0.0147(2) 0.00071(15) -0.00315(15) -0.00167(15)
P2 0.0157(2) 0.0132(2) 0.0129(2) 0.00039(15) -0.00351(15) -0.00241(15)
O2 0.0186(6) 0.0136(5) 0.0169(6) 0.0003(4) -0.0044(4) -0.0018(4)
O1 0.0201(6) 0.0157(6) 0.0173(6) 0.0004(5) -0.0038(5) 0.0005(5)
O4 0.0203(6) 0.0133(5) 0.0181(6) -0.0001(4) -0.0018(5) -0.0031(4)
O2W 0.0263(6) 0.0158(6) 0.0135(5) -0.0003(4) -0.0046(5) 0.0017(5)
O6 0.0231(6) 0.0159(6) 0.0165(6) 0.0009(5) -0.0037(5) 0.0019(5)
O3W 0.0166(6) 0.0195(6) 0.0223(6) 0.0055(5) -0.0029(5) -0.0037(5)
O3 0.0197(6) 0.0158(6) 0.0287(7) -0.0006(5) -0.0004(5) -0.0028(5)
O5 0.0182(6) 0.0157(6) 0.0140(6) 0.0005(4) -0.0042(4) -0.0040(4)
O1W 0.0198(6) 0.0231(7) 0.0374(8) -0.0095(6) -0.0054(6) -0.0040(5)
C5 0.0252(9) 0.0321(10) 0.0157(8) -0.0002(7) -0.0072(7) -0.0084(7)
C8 0.0189(8) 0.0216(8) 0.0145(8) -0.0002(6) -0.0051(6) -0.0051(6)
C6 0.0233(9) 0.0308(10) 0.0155(8) 0.0013(7) -0.0064(7) -0.0075(7)
C4 0.0339(11) 0.0347(11) 0.0192(10) 0.0010(8) -0.0007(8) -0.0101(9)
C2 0.0292(10) 0.0260(9) 0.0179(8) 0.0015(7) -0.0016(7) -0.0075(7)
C1 0.0264(9) 0.0183(8) 0.0168(8) -0.0001(6) -0.0052(7) -0.0031(7)
C3 0.0328(10) 0.0285(10) 0.0182(9) 0.0003(7) -0.0010(7) -0.0085(8)
C7 0.0224(9) 0.0277(9) 0.0136(8) 0.0003(7) -0.0045(6) -0.0066(7)

loop_
_atom_type_symbol
_atom_type_description
_atom_type_scat_dispersion_real
_atom_type_scat_dispersion_imag
_atom_type_scat_source
C C 0.0033 0.0016 'International Tables Vol C Tables 4.2.6.8 and 6.1.1.4'
H H 0.0000 0.0000 'International Tables Vol C Tables 4.2.6.8 and 6.1.1.4'
O O 0.0106 0.0060 'International Tables Vol C Tables 4.2.6.8 and 6.1.1.4'
P P 0.1023 0.0942 'International Tables Vol C Tables 4.2.6.8 and 6.1.1.4'
Co Co 0.3494 0.9721 'International Tables Vol C Tables 4.2.6.8 and 6.1.1.4'

loop_
_geom_angle_atom_site_label_1
_geom_angle_atom_site_label_2
_geom_angle_atom_site_label_3
_geom_angle
_geom_angle_site_symmetry_1
_geom_angle_site_symmetry_3
_geom_angle_publ_flag
O2W Co1 O2W 180.00(7) . 2_666 ?
O2W Co1 O3W 88.27(5) . 2_666 ?
O2W Co1 O3W 91.73(5) 2_666 2_666 ?
O2W Co1 O3W 91.73(5) . . ?
O2W Co1 O3W 88.27(5) 2_666 . ?
O3W Co1 O3W 180.000(1) 2_666 . ?
O2W Co1 O5 90.19(5) . . ?
O2W Co1 O5 89.81(5) 2_666 . ?
O3W Co1 O5 86.77(5) 2_666 . ?
O3W Co1 O5 93.23(5) . . ?
O2W Co1 O5 89.81(5) . 2_666 ?
O2W Co1 O5 90.19(5) 2_666 2_666 ?
O3W Co1 O5 93.23(5) 2_666 2_666 ?
O3W Co1 O5 86.77(5) . 2_666 ?
O5 Co1 O5 180.0 . 2_666 ?
O1 P1 O2 113.72(7) . . ?
O1 P1 O3 108.32(7) . . ?
O2 P1 O3 109.81(7) . . ?
O1 P1 C1 109.04(8) . . ?
O2 P1 C1 108.65(8) . . ?
O3 P1 C1 107.10(8) . . ?
O5 P2 O6 114.26(7) . . ?
O5 P2 O4 113.23(7) . . ?
O6 P2 O4 104.68(7) . . ?
O5 P2 C8 110.41(8) . . ?
O6 P2 C8 106.07(8) . . ?
O4 P2 C8 107.68(8) . . ?
P2 O5 Co1 133.66(7) . . ?
C5 C5 C6 113.2(2) 2_565 . ?
C7 C8 P2 114.37(12) . . ?
C7 C6 C5 113.34(15) . . ?
C3 C4 C4 113.5(2) . 2_655 ?
C3 C2 C1 113.75(16) . . ?
C2 C1 P1 112.20(13) . . ?
C4 C3 C2 112.56(17) . . ?
C6 C7 C8 112.01(15) . . ?

loop_
_geom_bond_atom_site_label_1
_geom_bond_atom_site_label_2
_geom_bond_distance
_geom_bond_site_symmetry_2
_geom_bond_publ_flag
Co1 O2W 2.0350(12) . ?
Co1 O2W 2.0350(12) 2_666 ?
Co1 O3W 2.1116(13) 2_666 ?
Co1 O3W 2.1116(13) . ?
Co1 O5 2.1379(12) . ?
Co1 O5 2.1379(12) 2_666 ?
P1 O1 1.5043(12) . ?
P1 O2 1.5312(12) . ?
P1 O3 1.5710(13) . ?
P1 C1 1.7999(18) . ?
P2 O5 1.5135(12) . ?
P2 O6 1.5498(13) . ?
P2 O4 1.5624(13) . ?
P2 C8 1.7866(17) . ?
C5 C5 1.528(3) 2_565 ?
C5 C6 1.528(2) . ?
C8 C7 1.536(2) . ?
C6 C7 1.527(2) . ?
C4 C3 1.525(3) . ?
C4 C4 1.533(4) 2_655 ?
C2 C3 1.528(3) . ?
C2 C1 1.537(3) . ?

loop_
_geom_hbond_atom_site_label_D
_geom_hbond_atom_site_label_H
_geom_hbond_atom_site_label_A
_geom_hbond_distance_DH
_geom_hbond_distance_HA
_geom_hbond_distance_DA
_geom_hbond_angle_DHA
_geom_hbond_site_symmetry_A
O4 H4 O1 0.84 1.73 2.5612(17) 169.3 1_565
O2W H2WA O1 0.84 1.85 2.6685(18) 166.3 2_656
O2W H2WB O2 0.84 1.92 2.7480(17) 169.0 1_655
O6 H6 O2 0.84 1.71 2.5155(17) 160.8 1_655
O3W H3WA O5 0.84 2.13 2.9666(18) 177.3 1_655
O3W H3WB O3 0.84 2.04 2.8731(18) 174.9 1_665
O3 H3 O1W 0.84 1.73 2.5654(19) 172.8 1_455
O1W H1WB O2 0.84 1.96 2.7726(19) 164.2 .
O1W H1WA O5 0.84 2.19 3.0138(19) 168.6 .

loop_
_geom_torsion_atom_site_label_1
_geom_torsion_atom_site_label_2
_geom_torsion_atom_site_label_3
_geom_torsion_atom_site_label_4
_geom_torsion
_geom_torsion_site_symmetry_1
_geom_torsion_site_symmetry_2
_geom_torsion_site_symmetry_3
_geom_torsion_site_symmetry_4
_geom_torsion_publ_flag
O6 P2 O5 Co1 77.00(11) . . . . ?
O4 P2 O5 Co1 -42.74(12) . . . . ?
C8 P2 O5 Co1 -163.55(9) . . . . ?
O2W Co1 O5 P2 -93.16(10) . . . . ?
O2W Co1 O5 P2 86.84(10) 2_666 . . . ?
O3W Co1 O5 P2 178.58(10) 2_666 . . . ?
O3W Co1 O5 P2 -1.42(10) . . . . ?
O5 P2 C8 C7 179.03(12) . . . . ?
O6 P2 C8 C7 -56.67(14) . . . . ?
O4 P2 C8 C7 54.96(14) . . . . ?
C5 C5 C6 C7 -179.0(2) 2_565 . . . ?
C3 C2 C1 P1 -179.81(13) . . . . ?
O1 P1 C1 C2 -56.21(15) . . . . ?
O2 P1 C1 C2 68.22(14) . . . . ?
O3 P1 C1 C2 -173.22(12) . . . . ?
C4 C4 C3 C2 -179.9(2) 2_655 . . . ?
C1 C2 C3 C4 -175.87(17) . . . . ?
C5 C6 C7 C8 179.39(16) . . . . ?
P2 C8 C7 C6 -177.36(13) . . . . ?
